data_7204753
loop_
_publ_author_name
'Afzaal, Mohammad'
'Crouch, David J.'
'O'Brien, Paul'
'Raftery, James'
'Skabara, Peter J.'
'White, Andrew J. P.'
'Williams, David J.'

_publ_section_title
;
 The synthesis, X-ray structures and CVD studies of some group 11
 complexes of iminobis(diisopropylphosphine selenides) and their use in
 the deposition of I/III/VI photovoltaic materials
;
_journal_issue 2
_journal_name_full 'Journal of Materials Chemistry'
_journal_page_first 233
_journal_paper_doi 10.1039/b311743j
_journal_volume 14
_journal_year 2004
_chemical_formula_sum 'C36 H84 Ag3 N3 P6 Se6'
_chemical_formula_weight 1542.25
_chemical_name_systematic
;
?
;
_space_group_IT_number 2
_symmetry_cell_setting triclinic
_symmetry_space_group_name_Hall '-P 1'
_symmetry_space_group_name_H-M 'P -1'
_atom_sites_solution_hydrogens geom
_atom_sites_solution_primary direct
_atom_sites_solution_secondary difmap
_audit_creation_method SHELXL
_cell_angle_alpha 114.918(4)
_cell_angle_beta 92.242(6)
_cell_angle_gamma 115.042(5)
_cell_formula_units_Z 2
_cell_length_a 14.0717(11)
_cell_length_b 14.7803(8)
_cell_length_c 17.3186(12)
_cell_measurement_reflns_used 27
_cell_measurement_temperature 183(2)
_cell_measurement_theta_max 12.50
_cell_measurement_theta_min 5.11
_cell_volume 2854.1(4)
_computing_cell_refinement 'Siemens XSCANS'
_computing_data_collection 'Siemens XSCANS'
_computing_data_reduction 'Siemens SHELXTL'
_computing_molecular_graphics 'Siemens SHELXTL'
_computing_publication_material 'Siemens SHELXTL'
_computing_structure_refinement 'SHELXL-93 (Sheldrick, 1993)'
_computing_structure_solution 'SHELXS-86 (Sheldrick, 1990)'
_diffrn_ambient_temperature 183(2)
_diffrn_measurement_device 'Siemens P4'
_diffrn_measurement_method '\w scans'
_diffrn_radiation_monochromator graphite
_diffrn_radiation_source 'fine-focus sealed tube'
_diffrn_radiation_type MoK\a
_diffrn_radiation_wavelength 0.71073
_diffrn_reflns_av_R_equivalents 0.0288
_diffrn_reflns_av_sigmaI/netI 0.0541
_diffrn_reflns_limit_h_max 15
_diffrn_reflns_limit_h_min 0
_diffrn_reflns_limit_k_max 13
_diffrn_reflns_limit_k_min -14
_diffrn_reflns_limit_l_max 19
_diffrn_reflns_limit_l_min -19
_diffrn_reflns_number 8289
_diffrn_reflns_theta_max 23.50
_diffrn_reflns_theta_min 1.84
_diffrn_standards_decay_% 7.70
_diffrn_standards_interval_count 97
_diffrn_standards_number 3
_exptl_absorpt_coefficient_mu 5.040
_exptl_absorpt_correction_T_max 0.8526
_exptl_absorpt_correction_T_min 0.5397
_exptl_absorpt_correction_type Ellipsoidal
_exptl_crystal_colour Colourless
_exptl_crystal_density_diffrn 1.795
_exptl_crystal_description 'platy prisms'
_exptl_crystal_F_000 1512
_exptl_crystal_size_max 0.50
_exptl_crystal_size_mid 0.40
_exptl_crystal_size_min 0.25
_refine_diff_density_max 0.767
_refine_diff_density_min -0.589
_refine_diff_density_rms 0.112
_refine_ls_extinction_coef 0.00074(8)
_refine_ls_extinction_expression Fc^*^=kFc[1+0.001xFc^2^\l^3^/sin(2\q)]^-1/4^
_refine_ls_extinction_method SHELXL
_refine_ls_goodness_of_fit_all 1.009
_refine_ls_goodness_of_fit_obs 1.061
_refine_ls_matrix_type full
_refine_ls_number_parameters 488
_refine_ls_number_reflns 7393
_refine_ls_number_restraints 0
_refine_ls_restrained_S_all 1.109
_refine_ls_restrained_S_obs 1.061
_refine_ls_R_factor_all 0.0610
_refine_ls_R_factor_obs 0.0382
_refine_ls_shift/esd_max 0.001
_refine_ls_shift/esd_mean 0.000
_refine_ls_structure_factor_coef Fsqd
_refine_ls_weighting_details 'w=1/[\s^2^(Fo^2^)+(0.0387P)^2^+0.0000P] where P=(Fo^2^+2Fc^2^)/3'
_refine_ls_weighting_scheme calc
_refine_ls_wR_factor_all 0.0922
_refine_ls_wR_factor_obs 0.0763
_reflns_number_observed 6030
_reflns_number_total 7910
_reflns_observed_criterion >2sigma(I)
_cod_data_source_file b311743j.txt
_cod_data_source_block POB0211
_cod_depositor_comments
;
The following automatic conversions were performed:
'_symmetry_cell_setting' value 'Triclinic' changed to 'triclinic'
according to '/home/saulius/struct/CIF-dictionaries/cif_core.dic'
dictionary named 'cif_core.dic' version 2.4.1 from 2010-06-29.

Automatic conversion script
Id: cif_fix_enum 1527 2010-12-29 10:47:43Z saulius 

The following automatic conversions were performed:

'_refine_ls_weighting_scheme' value 'calc
w=1/[\s^2^(Fo^2^)+(0.0387P)^2^+0.0000P] where P=(Fo^2^+2Fc^2^)/3' was
changed to 'calc'. New tag '_refine_ls_weighting_details' was
created. The value of the new tag was set to
'w=1/[\s^2^(Fo^2^)+(0.0387P)^2^+0.0000P] where P=(Fo^2^+2Fc^2^)/3'.

Automatic conversion script
Id: cif_fix_values 3143 2015-03-26 13:38:13Z robertas 
;
_cod_original_cell_volume 2854.1(3)
_cod_original_sg_symbol_H-M P-1
_cod_database_code 7204753

loop_
_symmetry_equiv_pos_as_xyz
'x, y, z'
'-x, -y, -z'

loop_
_atom_site_aniso_label
_atom_site_aniso_U_11
_atom_site_aniso_U_22
_atom_site_aniso_U_33
_atom_site_aniso_U_23
_atom_site_aniso_U_13
_atom_site_aniso_U_12
Ag1 0.0328(3) 0.0216(3) 0.0371(3) 0.0169(2) 0.0079(2) 0.0087(3)
Ag2 0.0285(3) 0.0309(3) 0.0414(3) 0.0187(3) 0.0093(2) 0.0179(3)
Ag3 0.0223(3) 0.0293(3) 0.0362(3) 0.0171(3) 0.0091(2) 0.0095(2)
Se1 0.0284(4) 0.0266(4) 0.0402(4) 0.0178(3) 0.0156(3) 0.0094(3)
P1 0.0224(9) 0.0223(10) 0.0316(10) 0.0107(8) 0.0090(8) 0.0102(8)
N1 0.023(3) 0.024(3) 0.037(3) 0.012(3) 0.009(3) 0.008(3)
P2 0.0274(10) 0.0271(10) 0.0349(10) 0.0220(9) 0.0147(8) 0.0161(9)
Se2 0.0276(4) 0.0249(4) 0.0290(4) 0.0138(3) 0.0079(3) 0.0148(3)
Se3 0.0271(4) 0.0259(4) 0.0414(4) 0.0092(3) 0.0060(3) 0.0140(3)
P3 0.0160(8) 0.0218(10) 0.0275(9) 0.0135(8) 0.0040(7) 0.0080(8)
N2 0.021(3) 0.021(3) 0.034(3) 0.014(3) 0.005(2) 0.007(3)
P4 0.0178(9) 0.0202(10) 0.0352(10) 0.0148(8) 0.0040(7) 0.0078(8)
Se4 0.0170(3) 0.0241(4) 0.0335(4) 0.0161(3) 0.0045(3) 0.0081(3)
Se5 0.0226(4) 0.0418(5) 0.0624(5) 0.0370(4) 0.0148(4) 0.0150(4)
P5 0.0216(9) 0.0173(9) 0.0303(9) 0.0135(8) 0.0096(7) 0.0087(8)
N3 0.026(3) 0.021(3) 0.033(3) 0.016(3) 0.013(3) 0.010(3)
P6 0.0244(9) 0.0175(9) 0.0320(10) 0.0143(8) 0.0122(8) 0.0105(8)
Se6 0.0249(4) 0.0203(4) 0.0255(3) 0.0125(3) 0.0073(3) 0.0094(3)
C1 0.030(4) 0.041(5) 0.034(4) 0.017(4) 0.013(3) 0.019(4)
C2 0.062(6) 0.069(7) 0.045(5) 0.023(5) 0.007(4) 0.049(6)
C3 0.063(7) 0.087(8) 0.040(5) 0.023(5) 0.018(5) 0.042(6)
C4 0.038(4) 0.025(4) 0.052(5) 0.012(4) 0.018(4) 0.021(4)
C5 0.047(6) 0.034(5) 0.094(8) 0.004(5) 0.014(6) 0.016(5)
C6 0.051(5) 0.034(5) 0.078(6) 0.027(5) 0.028(5) 0.033(5)
C7 0.036(5) 0.043(5) 0.071(6) 0.041(5) 0.033(4) 0.016(4)
C8 0.044(6) 0.057(7) 0.114(9) 0.061(7) 0.021(6) 0.015(5)
C9 0.062(7) 0.043(6) 0.098(8) 0.051(6) 0.030(6) 0.017(5)
C10 0.048(5) 0.040(5) 0.048(5) 0.031(4) 0.017(4) 0.031(4)
C11 0.076(7) 0.095(8) 0.051(6) 0.053(6) 0.024(5) 0.058(7)
C12 0.037(5) 0.057(6) 0.062(6) 0.034(5) 0.006(4) 0.030(5)
C13 0.032(4) 0.037(5) 0.030(4) 0.023(4) 0.012(3) 0.014(4)
C14 0.036(5) 0.065(6) 0.036(4) 0.029(4) 0.010(4) 0.020(4)
C15 0.044(5) 0.068(7) 0.051(5) 0.031(5) 0.031(4) 0.035(5)
C16 0.023(4) 0.027(4) 0.039(4) 0.019(3) 0.002(3) 0.008(3)
C17 0.026(4) 0.039(5) 0.051(5) 0.023(4) -0.004(4) 0.006(4)
C18 0.046(5) 0.053(6) 0.050(5) 0.033(5) -0.011(4) 0.003(5)
C19 0.027(4) 0.028(4) 0.053(5) 0.012(4) 0.000(4) 0.017(4)
C20 0.057(6) 0.038(5) 0.063(6) 0.001(5) 0.018(5) 0.029(5)
C21 0.043(5) 0.018(4) 0.079(7) 0.014(4) 0.000(5) 0.009(4)
C22 0.029(4) 0.043(5) 0.043(4) 0.033(4) 0.008(3) 0.008(4)
C23 0.053(6) 0.066(7) 0.067(6) 0.050(6) 0.001(5) 0.024(5)
C24 0.044(5) 0.078(7) 0.037(5) 0.034(5) 0.021(4) 0.027(5)
C25 0.040(4) 0.022(4) 0.032(4) 0.008(3) 0.007(3) 0.013(4)
C26 0.059(6) 0.033(5) 0.021(4) 0.007(4) -0.001(4) 0.009(4)
C27 0.075(7) 0.024(5) 0.049(5) 0.013(4) 0.017(5) 0.025(5)
C28 0.035(4) 0.029(4) 0.039(4) 0.023(4) 0.017(3) 0.016(4)
C29 0.037(5) 0.042(5) 0.055(5) 0.033(4) 0.027(4) 0.018(4)
C30 0.052(5) 0.038(5) 0.047(5) 0.031(4) 0.015(4) 0.022(4)
C31 0.028(4) 0.035(5) 0.074(6) 0.035(5) 0.024(4) 0.022(4)
C32 0.032(5) 0.048(6) 0.091(7) 0.033(6) 0.010(5) 0.022(5)
C33 0.041(5) 0.043(6) 0.111(8) 0.050(6) 0.032(5) 0.031(5)
C34 0.056(5) 0.021(4) 0.032(4) 0.016(3) 0.018(4) 0.021(4)
C35 0.094(8) 0.028(5) 0.048(5) 0.017(4) 0.038(5) 0.027(5)
C36 0.053(5) 0.027(5) 0.030(4) 0.009(4) -0.006(4) 0.009(4)

loop_
_atom_site_label
_atom_site_type_symbol
_atom_site_fract_x
_atom_site_fract_y
_atom_site_fract_z
_atom_site_U_iso_or_equiv
_atom_site_thermal_displace_type
_atom_site_occupancy
_atom_site_calc_flag
_atom_site_refinement_flags
_atom_site_disorder_group
Ag1 Ag 0.11566(5) 0.50228(5) 0.22236(4) 0.03130(15) Uani 1 d . .
Ag2 Ag 0.39036(5) 0.54041(5) 0.20627(4) 0.03166(15) Uani 1 d . .
Ag3 Ag 0.16328(4) 0.23246(5) 0.18273(4) 0.03000(15) Uani 1 d . .
Se1 Se 0.09067(6) 0.65400(7) 0.34905(5) 0.0324(2) Uani 1 d . .
P1 P 0.24496(15) 0.8006(2) 0.37371(12) 0.0266(4) Uani 1 d . .
N1 N 0.2962(5) 0.8038(5) 0.2935(4) 0.0301(14) Uani 1 d . .
P2 P 0.28143(15) 0.7387(2) 0.19097(12) 0.0256(4) Uani 1 d . .
Se2 Se 0.24541(6) 0.55917(6) 0.12797(4) 0.0261(2) Uani 1 d . .
Se3 Se 0.57597(6) 0.66576(7) 0.31884(5) 0.0340(2) Uani 1 d . .
P3 P 0.64850(13) 0.5587(2) 0.25799(11) 0.0217(4) Uani 1 d . .
N2 N 0.5834(5) 0.4257(5) 0.2288(4) 0.0263(13) Uani 1 d . .
P4 P 0.46428(14) 0.3243(2) 0.20303(12) 0.0245(4) Uani 1 d . .
Se4 Se 0.33119(5) 0.32307(6) 0.13020(5) 0.0248(2) Uani 1 d . .
Se5 Se 0.13021(6) 0.10250(7) 0.25156(6) 0.0376(2) Uani 1 d . .
P5 P -0.04192(14) 0.0462(2) 0.23775(12) 0.0225(4) Uani 1 d . .
N3 N -0.0846(5) 0.1346(5) 0.2561(4) 0.0259(13) Uani 1 d . .
P6 P -0.06265(14) 0.2497(2) 0.25672(12) 0.0234(4) Uani 1 d . .
Se6 Se 0.01262(5) 0.28273(6) 0.15508(4) 0.0236(2) Uani 1 d . .
C1 C 0.3484(6) 0.8191(7) 0.4550(5) 0.034(2) Uani 1 d . .
H1A H 0.4181(6) 0.8865(7) 0.4650(5) 0.041 Uiso 1 calc R .
C2 C 0.3670(8) 0.7175(9) 0.4195(6) 0.054(2) Uani 1 d . .
H2A H 0.3830(8) 0.7030(9) 0.3622(6) 0.081 Uiso 1 calc R .
H2B H 0.3015(8) 0.6505(9) 0.4123(6) 0.081 Uiso 1 calc R .
H2C H 0.4285(8) 0.7331(9) 0.4609(6) 0.081 Uiso 1 calc R .
C3 C 0.3230(9) 0.8443(10) 0.5451(6) 0.064(3) Uani 1 d . .
H3A H 0.3112(9) 0.9106(10) 0.5670(6) 0.096 Uiso 1 calc R .
H3B H 0.3843(9) 0.8605(10) 0.5871(6) 0.096 Uiso 1 calc R .
H3C H 0.2574(9) 0.7779(10) 0.5385(6) 0.096 Uiso 1 calc R .
C4 C 0.2288(6) 0.9287(7) 0.4281(5) 0.038(2) Uani 1 d . .
H4A H 0.1973(6) 0.9273(7) 0.4786(5) 0.045 Uiso 1 calc R .
C5 C 0.3363(8) 1.0380(8) 0.4642(8) 0.071(3) Uani 1 d . .
H5A H 0.3866(8) 1.0389(8) 0.5057(8) 0.106 Uiso 1 calc R .
H5B H 0.3244(8) 1.1036(8) 0.4949(8) 0.106 Uiso 1 calc R .
H5C H 0.3675(8) 1.0423(8) 0.4154(8) 0.106 Uiso 1 calc R .
C6 C 0.1486(7) 0.9253(8) 0.3629(6) 0.049(2) Uani 1 d . .
H6A H 0.0796(7) 0.8542(8) 0.3403(6) 0.074 Uiso 1 calc R .
H6B H 0.1790(7) 0.9291(8) 0.3138(6) 0.074 Uiso 1 calc R .
H6C H 0.1359(7) 0.9904(8) 0.3932(6) 0.074 Uiso 1 calc R .
C7 C 0.4086(7) 0.8227(8) 0.1723(6) 0.045(2) Uani 1 d . .
H7A H 0.4008(7) 0.7869(8) 0.1072(6) 0.054 Uiso 1 calc R .
C8 C 0.5014(8) 0.8235(9) 0.2146(8) 0.068(3) Uani 1 d . .
H8A H 0.4867(8) 0.7448(9) 0.1935(8) 0.102 Uiso 1 calc R .
H8B H 0.5127(8) 0.8613(9) 0.2787(8) 0.102 Uiso 1 calc R .
H8C H 0.5668(8) 0.8648(9) 0.1997(8) 0.102 Uiso 1 calc R .
C9 C 0.4306(8) 0.9461(8) 0.2049(7) 0.064(3) Uani 1 d . .
H9A H 0.3681(8) 0.9448(8) 0.1764(7) 0.096 Uiso 1 calc R .
H9B H 0.4958(8) 0.9877(8) 0.1901(7) 0.096 Uiso 1 calc R .
H9C H 0.4417(8) 0.9842(8) 0.2691(7) 0.096 Uiso 1 calc R .
C10 C 0.1749(7) 0.7400(7) 0.1260(5) 0.037(2) Uani 1 d . .
H10A H 0.1870(7) 0.8200(7) 0.1556(5) 0.044 Uiso 1 calc R .
C11 C 0.1812(9) 0.7103(10) 0.0316(6) 0.060(3) Uani 1 d . .
H11A H 0.2548(9) 0.7597(10) 0.0319(6) 0.090 Uiso 1 calc R .
H11B H 0.1287(9) 0.7217(10) 0.0033(6) 0.090 Uiso 1 calc R .
H11C H 0.1643(9) 0.6304(10) -0.0013(6) 0.090 Uiso 1 calc R .
C12 C 0.0617(7) 0.6649(8) 0.1278(6) 0.047(2) Uani 1 d . .
H12A H 0.0594(7) 0.6854(8) 0.1891(6) 0.071 Uiso 1 calc R .
H12B H 0.0441(7) 0.5847(8) 0.0954(6) 0.071 Uiso 1 calc R .
H12C H 0.0086(7) 0.6760(8) 0.1000(6) 0.071 Uiso 1 calc R .
C13 C 0.6905(6) 0.5759(7) 0.1638(5) 0.032(2) Uani 1 d . .
H13A H 0.7332(6) 0.6597(7) 0.1849(5) 0.038 Uiso 1 calc R .
C14 C 0.5933(7) 0.5269(8) 0.0879(5) 0.046(2) Uani 1 d . .
H14A H 0.5466(7) 0.5604(8) 0.1100(5) 0.069 Uiso 1 calc R .
H14B H 0.5517(7) 0.4439(8) 0.0632(5) 0.069 Uiso 1 calc R .
H14C H 0.6194(7) 0.5449(8) 0.0419(5) 0.069 Uiso 1 calc R .
C15 C 0.7643(7) 0.5266(9) 0.1325(6) 0.050(2) Uani 1 d . .
H15A H 0.8258(7) 0.5594(9) 0.1823(6) 0.074 Uiso 1 calc R .
H15B H 0.7915(7) 0.5446(9) 0.0868(6) 0.074 Uiso 1 calc R .
H15C H 0.7239(7) 0.4436(9) 0.1081(6) 0.074 Uiso 1 calc R .
C16 C 0.7762(6) 0.6181(6) 0.3382(5) 0.030(2) Uani 1 d . .
H16A H 0.8117(6) 0.5709(6) 0.3102(5) 0.036 Uiso 1 calc R .
C17 C 0.8548(6) 0.7400(7) 0.3613(6) 0.042(2) Uani 1 d . .
H17A H 0.8672(6) 0.7436(7) 0.3072(6) 0.064 Uiso 1 calc R .
H17B H 0.9240(6) 0.7658(7) 0.3999(6) 0.064 Uiso 1 calc R .
H17C H 0.8240(6) 0.7894(7) 0.3919(6) 0.064 Uiso 1 calc R .
C18 C 0.7555(7) 0.6102(8) 0.4214(6) 0.055(3) Uani 1 d . .
H18A H 0.7046(7) 0.5310(8) 0.4053(6) 0.083 Uiso 1 calc R .
H18B H 0.7243(7) 0.6590(8) 0.4522(6) 0.083 Uiso 1 calc R .
H18C H 0.8243(7) 0.6354(8) 0.4603(6) 0.083 Uiso 1 calc R .
C19 C 0.4660(6) 0.1923(7) 0.1292(5) 0.038(2) Uani 1 d . .
H19A H 0.5202(6) 0.1862(7) 0.1629(5) 0.046 Uiso 1 calc R .
C20 C 0.5036(8) 0.1968(8) 0.0494(6) 0.059(3) Uani 1 d . .
H20A H 0.5740(8) 0.2656(8) 0.0690(6) 0.089 Uiso 1 calc R .
H20B H 0.4500(8) 0.1983(8) 0.0128(6) 0.089 Uiso 1 calc R .
H20C H 0.5113(8) 0.1292(8) 0.0147(6) 0.089 Uiso 1 calc R .
C21 C 0.3564(7) 0.0857(7) 0.1006(7) 0.054(2) Uani 1 d . .
H21A H 0.3334(7) 0.0843(7) 0.1530(7) 0.080 Uiso 1 calc R .
H21B H 0.3633(7) 0.0176(7) 0.0661(7) 0.080 Uiso 1 calc R .
H21C H 0.3020(7) 0.0868(7) 0.0643(7) 0.080 Uiso 1 calc R .
C22 C 0.4285(6) 0.3103(7) 0.2998(5) 0.037(2) Uani 1 d . .
H22A H 0.3537(6) 0.2437(7) 0.2785(5) 0.045 Uiso 1 calc R .
C23 C 0.5048(8) 0.2828(9) 0.3408(6) 0.057(3) Uani 1 d . .
H23A H 0.5054(8) 0.2154(9) 0.2952(6) 0.085 Uiso 1 calc R .
H23B H 0.4789(8) 0.2675(9) 0.3880(6) 0.085 Uiso 1 calc R .
H23C H 0.5786(8) 0.3479(9) 0.3653(6) 0.085 Uiso 1 calc R .
C24 C 0.4235(7) 0.4140(9) 0.3668(5) 0.051(2) Uani 1 d . .
H24A H 0.3742(7) 0.4281(9) 0.3378(5) 0.077 Uiso 1 calc R .
H24B H 0.4963(7) 0.4806(9) 0.3915(5) 0.077 Uiso 1 calc R .
H24C H 0.3966(7) 0.4002(9) 0.4143(5) 0.077 Uiso 1 calc R .
C25 C -0.1179(7) -0.0764(6) 0.1273(5) 0.034(2) Uani 1 d . .
H25A H -0.1970(7) -0.1015(6) 0.1227(5) 0.041 Uiso 1 calc R .
C26 C -0.0895(7) -0.0405(7) 0.0567(5) 0.046(2) Uani 1 d . .
H26A H -0.1002(7) 0.0252(7) 0.0692(5) 0.069 Uiso 1 calc R .
H26B H -0.1368(7) -0.1041(7) -0.0015(5) 0.069 Uiso 1 calc R .
H26C H -0.0134(7) -0.0197(7) 0.0570(5) 0.069 Uiso 1 calc R .
C27 C -0.1019(8) -0.1784(7) 0.1088(6) 0.051(2) Uani 1 d . .
H27A H -0.1203(8) -0.2007(7) 0.1543(6) 0.076 Uiso 1 calc R .
H27B H -0.0258(8) -0.1579(7) 0.1093(6) 0.076 Uiso 1 calc R .
H27C H -0.1492(8) -0.2424(7) 0.0508(6) 0.076 Uiso 1 calc R .
C28 C -0.0827(6) -0.0111(7) 0.3135(5) 0.031(2) Uani 1 d . .
H28A H -0.0639(6) -0.0736(7) 0.2985(5) 0.037 Uiso 1 calc R .
C29 C -0.2063(6) -0.0633(7) 0.3015(6) 0.041(2) Uani 1 d . .
H29A H -0.2440(6) -0.1209(7) 0.2396(6) 0.061 Uiso 1 calc R .
H29B H -0.2266(6) -0.0032(7) 0.3183(6) 0.061 Uiso 1 calc R .
H29C H -0.2270(6) -0.0991(7) 0.3390(6) 0.061 Uiso 1 calc R .
C30 C -0.0214(7) 0.0795(7) 0.4099(5) 0.041(2) Uani 1 d . .
H30A H 0.0571(7) 0.1117(7) 0.4162(5) 0.062 Uiso 1 calc R .
H30B H -0.0412(7) 0.0444(7) 0.4479(5) 0.062 Uiso 1 calc R .
H30C H -0.0408(7) 0.1403(7) 0.4272(5) 0.062 Uiso 1 calc R .
C31 C -0.1967(6) 0.2386(7) 0.2372(6) 0.039(2) Uani 1 d . .
H31A H -0.2306(6) 0.2253(7) 0.2837(6) 0.047 Uiso 1 calc R .
C32 C -0.2686(7) 0.1361(8) 0.1485(7) 0.057(3) Uani 1 d . .
H32A H -0.2706(7) 0.0677(8) 0.1457(7) 0.085 Uiso 1 calc R .
H32B H -0.2393(7) 0.1484(8) 0.1013(7) 0.085 Uiso 1 calc R .
H32C H -0.3425(7) 0.1261(8) 0.1413(7) 0.085 Uiso 1 calc R .
C33 C -0.1919(7) 0.3479(8) 0.2440(7) 0.055(3) Uani 1 d . .
H33A H -0.1451(7) 0.4130(8) 0.3017(7) 0.083 Uiso 1 calc R .
H33B H -0.2653(7) 0.3390(8) 0.2373(7) 0.083 Uiso 1 calc R .
H33C H -0.1622(7) 0.3613(8) 0.1973(7) 0.083 Uiso 1 calc R .
C34 C 0.0175(7) 0.3752(6) 0.3663(5) 0.034(2) Uani 1 d . .
H34A H 0.0179(7) 0.4429(6) 0.3660(5) 0.040 Uiso 1 calc R .
C35 C -0.0379(9) 0.3561(7) 0.4364(6) 0.058(3) Uani 1 d . .
H35A H -0.1132(9) 0.3400(7) 0.4211(6) 0.087 Uiso 1 calc R .
H35B H 0.0014(9) 0.4247(7) 0.4940(6) 0.087 Uiso 1 calc R .
H35C H -0.0374(9) 0.2912(7) 0.4389(6) 0.087 Uiso 1 calc R .
C36 C 0.1340(7) 0.4003(7) 0.3876(5) 0.044(2) Uani 1 d . .
H36A H 0.1677(7) 0.4123(7) 0.3419(5) 0.065 Uiso 1 calc R .
H36B H 0.1355(7) 0.3357(7) 0.3898(5) 0.065 Uiso 1 calc R .
H36C H 0.1743(7) 0.4692(7) 0.4450(5) 0.065 Uiso 1 calc R .

loop_
_atom_type_symbol
_atom_type_description
_atom_type_scat_dispersion_real
_atom_type_scat_dispersion_imag
_atom_type_scat_source
C C 0.0033 0.0016 'International Tables Vol C Tables 4.2.6.8 and 6.1.1.4'
H H 0.0000 0.0000 'International Tables Vol C Tables 4.2.6.8 and 6.1.1.4'
N N 0.0061 0.0033 'International Tables Vol C Tables 4.2.6.8 and 6.1.1.4'
P P 0.1023 0.0942 'International Tables Vol C Tables 4.2.6.8 and 6.1.1.4'
Se Se -0.0929 2.2259 'International Tables Vol C Tables 4.2.6.8 and 6.1.1.4'
Ag Ag -0.8971 1.1015 'International Tables Vol C Tables 4.2.6.8 and 6.1.1.4'

loop_
_geom_angle_atom_site_label_1
_geom_angle_atom_site_label_2
_geom_angle_atom_site_label_3
_geom_angle
_geom_angle_site_symmetry_1
_geom_angle_site_symmetry_3
_geom_angle_publ_flag
Se1 Ag1 Se6 129.63(3) . . ?
Se1 Ag1 Se2 120.26(3) . . ?
Se6 Ag1 Se2 109.74(3) . . ?
Se3 Ag2 Se2 139.92(3) . . ?
Se3 Ag2 Se4 113.17(3) . . ?
Se2 Ag2 Se4 106.47(3) . . ?
Se5 Ag3 Se4 128.27(3) . . ?
Se5 Ag3 Se6 119.18(3) . . ?
Se4 Ag3 Se6 112.53(3) . . ?
P1 Se1 Ag1 97.27(6) . . ?
N1 P1 C1 106.6(3) . . ?
N1 P1 C4 107.9(4) . . ?
C1 P1 C4 105.4(4) . . ?
N1 P1 Se1 119.9(2) . . ?
C1 P1 Se1 108.8(3) . . ?
C4 P1 Se1 107.4(3) . . ?
P2 N1 P1 145.6(4) . . ?
N1 P2 C7 105.4(4) . . ?
N1 P2 C10 112.8(3) . . ?
C7 P2 C10 104.9(4) . . ?
N1 P2 Se2 118.9(2) . . ?
C7 P2 Se2 108.7(3) . . ?
C10 P2 Se2 105.3(3) . . ?
P2 Se2 Ag2 110.11(6) . . ?
P2 Se2 Ag1 95.36(5) . . ?
Ag2 Se2 Ag1 91.07(3) . . ?
P3 Se3 Ag2 98.11(6) . . ?
N2 P3 C16 106.2(3) . . ?
N2 P3 C13 109.3(3) . . ?
C16 P3 C13 104.7(3) . . ?
N2 P3 Se3 119.6(2) . . ?
C16 P3 Se3 106.6(3) . . ?
C13 P3 Se3 109.3(3) . . ?
P4 N2 P3 141.9(4) . . ?
N2 P4 C22 111.4(3) . . ?
N2 P4 C19 106.5(3) . . ?
C22 P4 C19 105.9(4) . . ?
N2 P4 Se4 117.5(2) . . ?
C22 P4 Se4 109.2(3) . . ?
C19 P4 Se4 105.5(3) . . ?
P4 Se4 Ag3 104.87(5) . . ?
P4 Se4 Ag2 101.27(6) . . ?
Ag3 Se4 Ag2 105.25(3) . . ?
P5 Se5 Ag3 96.64(5) . . ?
N3 P5 C28 106.4(3) . . ?
N3 P5 C25 108.9(3) . . ?
C28 P5 C25 104.7(3) . . ?
N3 P5 Se5 119.5(2) . . ?
C28 P5 Se5 107.7(3) . . ?
C25 P5 Se5 108.7(3) . . ?
P5 N3 P6 145.3(4) . . ?
N3 P6 C31 105.2(3) . . ?
N3 P6 C34 111.6(3) . . ?
C31 P6 C34 106.6(4) . . ?
N3 P6 Se6 116.9(2) . . ?
C31 P6 Se6 107.1(3) . . ?
C34 P6 Se6 108.9(2) . . ?
P6 Se6 Ag1 105.55(6) . . ?
P6 Se6 Ag3 94.08(5) . . ?
Ag1 Se6 Ag3 104.12(3) . . ?
C2 C1 C3 110.8(7) . . ?
C2 C1 P1 110.8(6) . . ?
C3 C1 P1 113.5(6) . . ?
C5 C4 C6 110.5(8) . . ?
C5 C4 P1 112.2(6) . . ?
C6 C4 P1 109.6(6) . . ?
C8 C7 C9 110.0(8) . . ?
C8 C7 P2 112.0(6) . . ?
C9 C7 P2 110.9(6) . . ?
C12 C10 C11 110.8(8) . . ?
C12 C10 P2 111.8(5) . . ?
C11 C10 P2 113.7(6) . . ?
C15 C13 C14 111.1(7) . . ?
C15 C13 P3 111.6(5) . . ?
C14 C13 P3 112.3(5) . . ?
C17 C16 C18 110.5(7) . . ?
C17 C16 P3 112.3(5) . . ?
C18 C16 P3 111.5(5) . . ?
C20 C19 C21 110.7(7) . . ?
C20 C19 P4 111.4(6) . . ?
C21 C19 P4 112.6(6) . . ?
C24 C22 C23 112.4(7) . . ?
C24 C22 P4 111.6(5) . . ?
C23 C22 P4 111.4(6) . . ?
C27 C25 C26 110.1(7) . . ?
C27 C25 P5 114.1(6) . . ?
C26 C25 P5 110.2(5) . . ?
C30 C28 C29 110.7(6) . . ?
C30 C28 P5 111.8(5) . . ?
C29 C28 P5 110.9(5) . . ?
C32 C31 C33 110.8(8) . . ?
C32 C31 P6 110.0(6) . . ?
C33 C31 P6 113.2(6) . . ?
C36 C34 C35 111.0(7) . . ?
C36 C34 P6 112.1(5) . . ?
C35 C34 P6 109.2(6) . . ?

loop_
_geom_bond_atom_site_label_1
_geom_bond_atom_site_label_2
_geom_bond_distance
_geom_bond_site_symmetry_2
_geom_bond_publ_flag
Ag1 Se1 2.5590(10) . ?
Ag1 Se6 2.5863(9) . ?
Ag1 Se2 2.6085(9) . ?
Ag2 Se3 2.5527(10) . ?
Ag2 Se2 2.5798(9) . ?
Ag2 Se4 2.6137(10) . ?
Ag3 Se5 2.5580(9) . ?
Ag3 Se4 2.5923(8) . ?
Ag3 Se6 2.6134(9) . ?
Se1 P1 2.181(2) . ?
P1 N1 1.598(6) . ?
P1 C1 1.831(8) . ?
P1 C4 1.844(8) . ?
N1 P2 1.577(6) . ?
P2 C7 1.830(7) . ?
P2 C10 1.851(8) . ?
P2 Se2 2.206(2) . ?
Se3 P3 2.169(2) . ?
P3 N2 1.600(6) . ?
P3 C16 1.836(7) . ?
P3 C13 1.837(7) . ?
N2 P4 1.583(6) . ?
P4 C22 1.838(7) . ?
P4 C19 1.839(8) . ?
P4 Se4 2.206(2) . ?
Se5 P5 2.167(2) . ?
P5 N3 1.580(6) . ?
P5 C28 1.830(7) . ?
P5 C25 1.834(7) . ?
N3 P6 1.591(6) . ?
P6 C31 1.828(8) . ?
P6 C34 1.846(8) . ?
P6 Se6 2.212(2) . ?
C1 C2 1.506(12) . ?
C1 C3 1.537(11) . ?
C4 C5 1.515(12) . ?
C4 C6 1.535(12) . ?
C7 C8 1.465(13) . ?
C7 C9 1.543(13) . ?
C10 C12 1.519(11) . ?
C10 C11 1.522(11) . ?
C13 C15 1.502(11) . ?
C13 C14 1.529(10) . ?
C16 C17 1.517(11) . ?
C16 C18 1.524(11) . ?
C19 C20 1.516(12) . ?
C19 C21 1.528(11) . ?
C22 C24 1.516(12) . ?
C22 C23 1.540(11) . ?
C25 C27 1.522(11) . ?
C25 C26 1.530(10) . ?
C28 C30 1.533(11) . ?
C28 C29 1.537(10) . ?
C31 C32 1.516(13) . ?
C31 C33 1.541(12) . ?
C34 C36 1.512(12) . ?
C34 C35 1.529(10) . ?
